data_7151986
loop_
_publ_author_name
'Xie, Peizhong'
'Huang, You'
'Lai, Wenqing'
'Meng, Xiangtai'
'Chen, Ruyu'

_publ_section_title
;
 Bifunctional phosphine-catalyzed cross-Rauhut-Currier/Michael/aldol
 condensation triple domino reaction: synthesis of functionalized
 cyclohexenes.
;
_journal_issue 19
_journal_name_full 'Organic &amp; biomolecular chemistry'
_journal_page_first 6707
_journal_page_last 6714
_journal_paper_doi 10.1039/c1ob05693j
_journal_volume 9
_journal_year 2011
_chemical_formula_sum 'C18 H15 Cl2 N O3'
_chemical_formula_weight 364.21
_chemical_name_systematic
;
?
;
_space_group_IT_number 14
_symmetry_space_group_name_Hall '-P 2ybc'
_symmetry_space_group_name_H-M 'P 1 21/c 1'
_atom_sites_solution_hydrogens geom
_atom_sites_solution_primary direct
_atom_sites_solution_secondary difmap
_audit_creation_method SHELXL-97
_cell_angle_alpha 90.00
_cell_angle_beta 97.43(3)
_cell_angle_gamma 90.00
_cell_formula_units_Z 4
_cell_length_a 9.823(2)
_cell_length_b 11.349(2)
_cell_length_c 15.262(3)
_cell_measurement_temperature 113(2)
_cell_volume 1687.1(6)
_computing_structure_refinement 'SHELXL-97 (Sheldrick, 1997)'
_computing_structure_solution 'SHELXS-97 (Sheldrick, 1990)'
_diffrn_ambient_temperature 113(2)
_diffrn_measured_fraction_theta_full 0.979
_diffrn_measured_fraction_theta_max 0.956
_diffrn_radiation_monochromator graphite
_diffrn_radiation_source 'fine-focus sealed tube'
_diffrn_radiation_type CuK\a
_diffrn_radiation_wavelength 1.54187
_diffrn_reflns_av_R_equivalents 0.0501
_diffrn_reflns_av_sigmaI/netI 0.0210
_diffrn_reflns_limit_h_max 11
_diffrn_reflns_limit_h_min -12
_diffrn_reflns_limit_k_max 13
_diffrn_reflns_limit_k_min -14
_diffrn_reflns_limit_l_max 17
_diffrn_reflns_limit_l_min -18
_diffrn_reflns_number 16620
_diffrn_reflns_theta_full 67.75
_diffrn_reflns_theta_max 72.28
_diffrn_reflns_theta_min 4.54
_exptl_absorpt_coefficient_mu 3.602
_exptl_absorpt_correction_T_max 0.3571
_exptl_absorpt_correction_T_min 0.3130
_exptl_crystal_density_diffrn 1.434
_exptl_crystal_density_method 'not measured'
_exptl_crystal_F_000 752
_exptl_crystal_size_max 0.42
_exptl_crystal_size_mid 0.38
_exptl_crystal_size_min 0.36
_refine_diff_density_max 0.886
_refine_diff_density_min -0.810
_refine_diff_density_rms 0.112
_refine_ls_extinction_coef 0.0098(10)
_refine_ls_extinction_expression Fc^*^=kFc[1+0.001xFc^2^\l^3^/sin(2\q)]^-1/4^
_refine_ls_extinction_method SHELXL
_refine_ls_goodness_of_fit_ref 1.093
_refine_ls_hydrogen_treatment mixed
_refine_ls_matrix_type full
_refine_ls_number_parameters 281
_refine_ls_number_reflns 3187
_refine_ls_number_restraints 38
_refine_ls_restrained_S_all 1.134
_refine_ls_R_factor_all 0.0596
_refine_ls_R_factor_gt 0.0590
_refine_ls_shift/su_max 0.000
_refine_ls_shift/su_mean 0.000
_refine_ls_structure_factor_coef Fsqd
_refine_ls_weighting_details 'calc w=1/[\s^2^(Fo^2^)+(0.1022P)^2^+1.4636P] where P=(Fo^2^+2Fc^2^)/3'
_refine_ls_weighting_scheme calc
_refine_ls_wR_factor_gt 0.1533
_refine_ls_wR_factor_ref 0.1539
_reflns_number_gt 3119
_reflns_number_total 3187
_reflns_threshold_expression >2sigma(I)
_cod_data_source_file c1ob05693j.txt
_cod_data_source_block shelxlb
_cod_original_cell_volume 1687.0(6)
_cod_database_code 7151986

loop_
_symmetry_equiv_pos_as_xyz
'x, y, z'
'-x, y+1/2, -z+1/2'
'-x, -y, -z'
'x, -y-1/2, z-1/2'

loop_
_atom_site_label
_atom_site_type_symbol
_atom_site_fract_x
_atom_site_fract_y
_atom_site_fract_z
_atom_site_U_iso_or_equiv
_atom_site_adp_type
_atom_site_occupancy
_atom_site_symmetry_multiplicity
_atom_site_calc_flag
_atom_site_refinement_flags
_atom_site_disorder_assembly
_atom_site_disorder_group
Cl1 Cl 1.04623(6) 0.40881(6) 0.30395(4) 0.0287(3) Uani 1 1 d . A .
Cl2 Cl 1.11978(6) 0.13316(5) 0.03083(4) 0.0228(2) Uani 1 1 d . A .
O1 O 0.35621(17) 0.47345(15) 0.44280(11) 0.0212(4) Uani 1 1 d . . .
C1 C 0.4269(2) 0.3862(2) 0.44760(14) 0.0168(5) Uani 1 1 d . . .
H1 H 0.4154 0.3304 0.4925 0.020 Uiso 1 1 calc R . .
C2 C 0.5299(2) 0.3608(2) 0.38797(14) 0.0155(5) Uani 1 1 d . A .
C3 C 0.5957(2) 0.2571(2) 0.39470(14) 0.0184(5) Uani 1 1 d . . .
H3 H 0.5747 0.2030 0.4385 0.022 Uiso 1 1 calc R . .
C4 C 0.6983(2) 0.2233(2) 0.33781(14) 0.0179(5) Uani 1 1 d . A .
C5 C 0.7435(2) 0.32228(19) 0.28097(14) 0.0155(5) Uani 1 1 d D . .
H5A H 0.7952 0.3772 0.3199 0.019 Uiso 0.489(6) 1 d PR A 1
H5B H 0.8021 0.3703 0.3217 0.019 Uiso 0.511(6) 1 d PR A 2
C7 C 0.5528(2) 0.4525(2) 0.32007(15) 0.0200(5) Uani 1 1 d D . .
H7A H 0.6194 0.5091 0.3450 0.024 Uiso 0.489(6) 1 d PR A 1
H7B H 0.4686 0.4931 0.3006 0.024 Uiso 0.489(6) 1 d PR A 1
H7C H 0.6065 0.5155 0.3487 0.024 Uiso 0.511(6) 1 d PR A 2
H7D H 0.4657 0.4845 0.2956 0.024 Uiso 0.511(6) 1 d PR A 2
C8 C 0.7466(3) 0.1135(2) 0.33955(17) 0.0291(6) Uani 1 1 d . . .
H8A H 0.7145 0.0568 0.3778 0.035 Uiso 1 1 calc R A .
H8B H 0.8132 0.0920 0.3025 0.035 Uiso 1 1 calc R . .
C9 C 0.8354(2) 0.28261(19) 0.21384(14) 0.0140(4) Uani 1 1 d . A .
C10 C 0.9737(2) 0.3135(2) 0.22148(13) 0.0146(5) Uani 1 1 d . . .
C11 C 1.0618(2) 0.2699(2) 0.16460(13) 0.0156(5) Uani 1 1 d . A .
H11 H 1.1561 0.2913 0.1719 0.019 Uiso 1 1 calc R . .
C12 C 1.0089(2) 0.19506(19) 0.09757(14) 0.0144(5) Uani 1 1 d . . .
C13 C 0.8707(2) 0.1653(2) 0.08481(14) 0.0163(5) Uani 1 1 d . A .
H13 H 0.8347 0.1163 0.0369 0.020 Uiso 1 1 calc R . .
C14 C 0.7860(2) 0.2088(2) 0.14369(15) 0.0165(5) Uani 1 1 d . . .
H14 H 0.6917 0.1877 0.1359 0.020 Uiso 1 1 calc R A .
O2 O 0.5643(5) 0.4789(4) 0.0911(3) 0.0370(13) Uani 0.489(6) 1 d PD A 1
O3 O 0.7365(5) 0.5469(4) 0.1910(4) 0.0245(12) Uani 0.489(6) 1 d PD A 1
N1 N 0.4154(5) 0.2430(6) 0.1661(4) 0.0215(12) Uani 0.489(6) 1 d PD A 1
C15 C 0.4988(8) 0.3035(7) 0.1966(5) 0.0143(17) Uani 0.489(6) 1 d PDU A 1
C6 C 0.6062(7) 0.3872(7) 0.2397(5) 0.0146(9) Uani 0.489(6) 1 d PD A 1
C16 C 0.6312(6) 0.4747(5) 0.1645(4) 0.0187(12) Uani 0.489(6) 1 d PD A 1
C17 C 0.7787(7) 0.6250(5) 0.1239(4) 0.0325(16) Uani 0.489(6) 1 d PD A 1
H17A H 0.8265 0.6944 0.1526 0.039 Uiso 0.489(6) 1 calc PR A 1
H17B H 0.6967 0.6531 0.0850 0.039 Uiso 0.489(6) 1 calc PR A 1
C18 C 0.8737(19) 0.561(3) 0.0690(19) 0.040(2) Uani 0.489(6) 1 d PDU A 1
H18A H 0.9536 0.5312 0.1077 0.059 Uiso 0.489(6) 1 calc PR A 1
H18B H 0.9043 0.6155 0.0257 0.059 Uiso 0.489(6) 1 calc PR A 1
H18C H 0.8246 0.4948 0.0380 0.059 Uiso 0.489(6) 1 calc PR A 1
O2' O 0.7597(5) 0.5785(4) 0.2404(3) 0.0298(11) Uani 0.511(6) 1 d PD A 2
O3' O 0.6572(4) 0.4978(3) 0.1129(2) 0.0194(11) Uani 0.511(6) 1 d PD A 2
N1' N 0.4348(6) 0.2908(6) 0.1459(4) 0.0254(12) Uani 0.511(6) 1 d PD A 2
C15' C 0.5193(7) 0.3381(6) 0.1887(5) 0.0099(14) Uani 0.511(6) 1 d PDU A 2
C6' C 0.6256(7) 0.4045(6) 0.2454(5) 0.0146(9) Uani 0.511(6) 1 d PD A 2
C16' C 0.6886(7) 0.5057(5) 0.2005(3) 0.0149(11) Uani 0.511(6) 1 d PD A 2
C17' C 0.7273(5) 0.5836(4) 0.0637(3) 0.0225(12) Uani 0.511(6) 1 d PD A 2
H17C H 0.7282 0.6611 0.0936 0.027 Uiso 0.511(6) 1 calc PR A 2
H17D H 0.6769 0.5925 0.0036 0.027 Uiso 0.511(6) 1 calc PR A 2
C18' C 0.8736(17) 0.546(3) 0.0571(19) 0.040(2) Uani 0.511(6) 1 d PD A 2
H18D H 0.9304 0.5588 0.1139 0.059 Uiso 0.511(6) 1 calc PR A 2
H18E H 0.9101 0.5916 0.0110 0.059 Uiso 0.511(6) 1 calc PR A 2
H18F H 0.8749 0.4616 0.0420 0.059 Uiso 0.511(6) 1 calc PR A 2

loop_
_atom_site_aniso_label
_atom_site_aniso_U_11
_atom_site_aniso_U_22
_atom_site_aniso_U_33
_atom_site_aniso_U_23
_atom_site_aniso_U_13
_atom_site_aniso_U_12
Cl1 0.0238(4) 0.0449(4) 0.0176(3) -0.0181(2) 0.0031(2) -0.0138(2)
Cl2 0.0203(3) 0.0302(4) 0.0197(3) -0.0099(2) 0.0094(2) -0.0038(2)
O1 0.0173(8) 0.0244(9) 0.0225(8) -0.0016(7) 0.0047(6) 0.0023(7)
C1 0.0171(11) 0.0222(11) 0.0108(10) -0.0026(8) 0.0007(8) -0.0024(9)
C2 0.0167(11) 0.0194(11) 0.0100(10) -0.0026(8) 0.0006(8) -0.0015(8)
C3 0.0228(11) 0.0234(12) 0.0095(10) 0.0014(8) 0.0035(8) 0.0030(9)
C4 0.0201(11) 0.0235(12) 0.0097(10) 0.0012(8) 0.0003(8) 0.0041(9)
C5 0.0157(10) 0.0169(11) 0.0142(10) -0.0055(8) 0.0031(8) -0.0009(8)
C7 0.0260(12) 0.0139(11) 0.0224(12) 0.0007(9) 0.0118(9) 0.0034(9)
C8 0.0400(16) 0.0302(14) 0.0195(12) 0.0086(10) 0.0135(11) 0.0168(11)
C9 0.0160(10) 0.0147(10) 0.0114(10) -0.0012(8) 0.0017(8) 0.0007(8)
C10 0.0181(11) 0.0175(11) 0.0076(9) 0.0002(8) -0.0009(8) -0.0025(8)
C11 0.0128(10) 0.0228(11) 0.0109(10) 0.0014(8) 0.0005(8) -0.0029(8)
C12 0.0176(11) 0.0152(10) 0.0107(9) 0.0007(8) 0.0029(8) 0.0003(8)
C13 0.0179(11) 0.0175(10) 0.0130(10) -0.0051(8) 0.0000(8) -0.0017(8)
C14 0.0130(10) 0.0179(11) 0.0183(11) -0.0052(8) 0.0007(8) -0.0012(8)
O2 0.031(3) 0.052(3) 0.025(2) 0.0235(18) -0.0085(18) -0.010(2)
O3 0.035(3) 0.019(2) 0.021(3) 0.001(2) 0.009(2) -0.0126(18)
N1 0.018(2) 0.021(3) 0.024(3) -0.004(2) -0.0001(19) 0.000(2)
C15 0.019(3) 0.014(3) 0.011(3) 0.008(2) 0.004(2) 0.000(2)
C6 0.0173(19) 0.0101(19) 0.0181(13) 0.0036(12) 0.0083(13) -0.0013(14)
C16 0.021(3) 0.019(3) 0.018(3) 0.003(2) 0.006(3) 0.006(2)
C17 0.047(4) 0.020(3) 0.033(3) 0.006(2) 0.016(3) -0.010(2)
C18 0.0379(17) 0.044(6) 0.040(6) 0.021(4) 0.019(2) 0.005(2)
O2' 0.051(3) 0.024(2) 0.014(2) -0.0054(16) 0.0042(17) -0.0188(17)
O3' 0.025(2) 0.0227(18) 0.0098(19) 0.0014(14) 0.0002(15) 0.0003(14)
N1' 0.024(3) 0.029(3) 0.023(3) -0.007(2) -0.001(2) -0.003(2)
C15' 0.013(2) 0.008(3) 0.009(2) 0.004(2) 0.0046(19) 0.002(2)
C6' 0.0173(19) 0.0101(19) 0.0181(13) 0.0036(12) 0.0083(13) -0.0013(14)
C16' 0.018(3) 0.018(3) 0.008(3) -0.003(2) 0.001(2) 0.000(2)
C17' 0.030(3) 0.027(3) 0.011(2) 0.0072(19) 0.0043(19) 0.002(2)
C18' 0.0379(17) 0.044(6) 0.040(6) 0.021(4) 0.019(2) 0.005(2)

loop_
_atom_type_symbol
_atom_type_description
_atom_type_scat_dispersion_real
_atom_type_scat_dispersion_imag
_atom_type_scat_source
C C 0.0181 0.0091 'International Tables Vol C Tables 4.2.6.8 and 6.1.1.4'
H H 0.0000 0.0000 'International Tables Vol C Tables 4.2.6.8 and 6.1.1.4'
N N 0.0311 0.0180 'International Tables Vol C Tables 4.2.6.8 and 6.1.1.4'
O O 0.0492 0.0322 'International Tables Vol C Tables 4.2.6.8 and 6.1.1.4'
Cl Cl 0.3639 0.7018 'International Tables Vol C Tables 4.2.6.8 and 6.1.1.4'

loop_
_geom_angle_atom_site_label_1
_geom_angle_atom_site_label_2
_geom_angle_atom_site_label_3
_geom_angle
O1 C1 C2 123.9(2)
O1 C1 H1 118.0
C2 C1 H1 118.0
C3 C2 C1 119.1(2)
C3 C2 C7 123.1(2)
C1 C2 C7 117.74(19)
C2 C3 C4 123.2(2)
C2 C3 H3 118.4
C4 C3 H3 118.4
C8 C4 C3 120.3(2)
C8 C4 C5 125.0(2)
C3 C4 C5 114.7(2)
C9 C5 C4 114.12(18)
C9 C5 C6' 115.5(3)
C4 C5 C6' 112.9(3)
C9 C5 C6 114.6(3)
C4 C5 C6 105.9(3)
C6' C5 C6 10.0(5)
C9 C5 H5A 107.3
C4 C5 H5A 107.3
C6' C5 H5A 98.0
C6 C5 H5A 107.3
C9 C5 H5B 104.2
C4 C5 H5B 104.2
C6' C5 H5B 104.2
C6 C5 H5B 113.5
H5A C5 H5B 6.3
C2 C7 C6' 113.2(3)
C2 C7 C6 107.7(3)
C6' C7 C6 10.1(5)
C2 C7 H7A 110.1
C6' C7 H7A 100.0
C6 C7 H7A 110.1
C2 C7 H7B 110.2
C6' C7 H7B 114.2
C6 C7 H7B 110.1
H7A C7 H7B 108.5
C2 C7 H7C 108.9
C6' C7 H7C 108.9
C6 C7 H7C 119.0
H7A C7 H7C 9.7
H7B C7 H7C 100.6
C2 C7 H7D 109.0
C6' C7 H7D 109.0
C6 C7 H7D 104.1
H7A C7 H7D 115.4
H7B C7 H7D 7.5
H7C C7 H7D 107.8
C4 C8 H8A 120.0
C4 C8 H8B 120.0
H8A C8 H8B 120.0
C10 C9 C14 117.0(2)
C10 C9 C5 121.83(19)
C14 C9 C5 121.14(19)
C9 C10 C11 122.4(2)
C9 C10 Cl1 121.36(17)
C11 C10 Cl1 116.20(17)
C12 C11 C10 118.4(2)
C12 C11 H11 120.8
C10 C11 H11 120.8
C11 C12 C13 121.4(2)
C11 C12 Cl2 118.75(17)
C13 C12 Cl2 119.76(17)
C12 C13 C14 118.6(2)
C12 C13 H13 120.7
C14 C13 H13 120.7
C13 C14 C9 122.1(2)
C13 C14 H14 119.0
C9 C14 H14 119.0
C16 O3 C17 116.0(5)
N1 C15 C6 177.6(9)
C15 C6 C16 104.4(5)
C15 C6 C7 110.5(6)
C16 C6 C7 111.8(5)
C15 C6 C5 112.9(6)
C16 C6 C5 112.3(5)
C7 C6 C5 105.0(4)
O2 C16 O3 123.7(5)
O2 C16 C6 125.5(5)
O3 C16 C6 110.9(5)
O3 C17 C18 110.5(16)
O3 C17 H17A 109.6
C18 C17 H17A 109.6
O3 C17 H17B 109.6
C18 C17 H17B 109.6
H17A C17 H17B 108.1
C16' O3' C17' 114.1(4)
N1' C15' C6' 177.3(8)
C15' C6' C16' 115.0(6)
C15' C6' C7 104.9(5)
C16' C6' C7 109.1(5)
C15' C6' C5 110.0(5)
C16' C6' C5 106.8(4)
C7 C6' C5 111.1(5)
O2' C16' O3' 126.8(6)
O2' C16' C6' 122.8(5)
O3' C16' C6' 110.4(6)
O3' C17' C18' 111.1(15)
O3' C17' H17C 109.4
C18' C17' H17C 109.4
O3' C17' H17D 109.4
C18' C17' H17D 109.4
H17C C17' H17D 108.0
C17' C18' H18D 109.5
C17' C18' H18E 109.5
H18D C18' H18E 109.5
C17' C18' H18F 109.5
H18D C18' H18F 109.5
H18E C18' H18F 109.5

loop_
_geom_bond_atom_site_label_1
_geom_bond_atom_site_label_2
_geom_bond_distance
Cl1 C10 1.741(2)
Cl2 C12 1.733(2)
O1 C1 1.206(3)
C1 C2 1.475(3)
C1 H1 0.9500
C2 C3 1.340(3)
C2 C7 1.505(3)
C3 C4 1.464(3)
C3 H3 0.9500
C4 C8 1.332(4)
C4 C5 1.520(3)
C5 C9 1.519(3)
C5 C6' 1.531(7)
C5 C6 1.593(7)
C5 H5A 0.9600
C5 H5B 0.9600
C7 C6' 1.522(7)
C7 C6 1.580(7)
C7 H7A 0.9600
C7 H7B 0.9600
C7 H7C 0.9600
C7 H7D 0.9600
C8 H8A 0.9500
C8 H8B 0.9500
C9 C10 1.393(3)
C9 C14 1.396(3)
C10 C11 1.394(3)
C11 C12 1.379(3)
C11 H11 0.9500
C12 C13 1.388(3)
C13 C14 1.392(3)
C13 H13 0.9500
C14 H14 0.9500
O2 C16 1.225(7)
O3 C16 1.341(6)
O3 C17 1.455(6)
N1 C15 1.122(7)
C15 C6 1.507(7)
C6 C16 1.560(8)
C17 C18 1.517(10)
C17 H17A 0.9900
C17 H17B 0.9900
C18 H18A 0.9800
C18 H18B 0.9800
C18 H18C 0.9800
O2' C16' 1.196(7)
O3' C16' 1.337(6)
O3' C17' 1.456(5)
N1' C15' 1.124(7)
C15' C6' 1.475(7)
C6' C16' 1.509(8)
C17' C18' 1.516(10)
C17' H17C 0.9900
C17' H17D 0.9900
C18' H18D 0.9800
C18' H18E 0.9800
C18' H18F 0.9800

loop_
_geom_torsion_atom_site_label_1
_geom_torsion_atom_site_label_2
_geom_torsion_atom_site_label_3
_geom_torsion_atom_site_label_4
_geom_torsion
O1 C1 C2 C3 -175.0(2)
O1 C1 C2 C7 3.1(3)
C1 C2 C3 C4 179.2(2)
C7 C2 C3 C4 1.2(4)
C2 C3 C4 C8 -171.0(2)
C2 C3 C4 C5 10.2(3)
C8 C4 C5 C9 8.8(3)
C3 C4 C5 C9 -172.43(18)
C8 C4 C5 C6' 143.3(4)
C3 C4 C5 C6' -37.9(4)
C8 C4 C5 C6 135.8(4)
C3 C4 C5 C6 -45.4(3)
C3 C2 C7 C6' 15.8(4)
C1 C2 C7 C6' -162.3(3)
C3 C2 C7 C6 24.8(4)
C1 C2 C7 C6 -153.2(3)
C4 C5 C9 C10 -110.9(2)
C6' C5 C9 C10 115.8(3)
C6 C5 C9 C10 126.8(4)
C4 C5 C9 C14 66.2(3)
C6' C5 C9 C14 -67.1(4)
C6 C5 C9 C14 -56.1(4)
C14 C9 C10 C11 -2.6(3)
C5 C9 C10 C11 174.6(2)
C14 C9 C10 Cl1 177.87(17)
C5 C9 C10 Cl1 -5.0(3)
C9 C10 C11 C12 1.1(3)
Cl1 C10 C11 C12 -179.31(17)
C10 C11 C12 C13 1.6(3)
C10 C11 C12 Cl2 -176.00(16)
C11 C12 C13 C14 -2.6(3)
Cl2 C12 C13 C14 174.93(17)
C12 C13 C14 C9 1.1(3)
C10 C9 C14 C13 1.4(3)
C5 C9 C14 C13 -175.8(2)
N1 C15 C6 C16 -105(19)
N1 C15 C6 C7 15(19)
N1 C15 C6 C5 132(19)
C2 C7 C6 C15 63.3(6)
C6' C7 C6 C15 -172(3)
C2 C7 C6 C16 179.1(4)
C6' C7 C6 C16 -56(3)
C2 C7 C6 C5 -58.8(4)
C6' C7 C6 C5 66(3)
C9 C5 C6 C15 76.2(6)
C4 C5 C6 C15 -50.5(6)
C6' C5 C6 C15 173(3)
C9 C5 C6 C16 -41.5(6)
C4 C5 C6 C16 -168.2(4)
C6' C5 C6 C16 56(3)
C9 C5 C6 C7 -163.3(3)
C4 C5 C6 C7 70.0(4)
C6' C5 C6 C7 -66(3)
C17 O3 C16 O2 -6.4(8)
C17 O3 C16 C6 174.1(5)
C15 C6 C16 O2 7.4(8)
C7 C6 C16 O2 -112.1(6)
C5 C6 C16 O2 130.2(6)
C15 C6 C16 O3 -173.0(5)
C7 C6 C16 O3 67.5(6)
C5 C6 C16 O3 -50.3(6)
C16 O3 C17 C18 -82.7(12)
N1' C15' C6' C16' -78(16)
N1' C15' C6' C7 42(16)
N1' C15' C6' C5 162(16)
C2 C7 C6' C15' 76.5(5)
C6 C7 C6' C15' 18(3)
C2 C7 C6' C16' -159.8(4)
C6 C7 C6' C16' 141(3)
C2 C7 C6' C5 -42.3(5)
C6 C7 C6' C5 -101(3)
C9 C5 C6' C15' 72.4(6)
C4 C5 C6' C15' -61.5(6)
C6 C5 C6' C15' -15(3)
C9 C5 C6' C16' -53.0(5)
C4 C5 C6' C16' 173.1(3)
C6 C5 C6' C16' -141(3)
C9 C5 C6' C7 -172.0(3)
C4 C5 C6' C7 54.2(5)
C6 C5 C6' C7 100(3)
C17' O3' C16' O2' 4.7(7)
C17' O3' C16' C6' -172.9(4)
C15' C6' C16' O2' 168.1(6)
C7 C6' C16' O2' 50.6(7)
C5 C6' C16' O2' -69.6(7)
C15' C6' C16' O3' -14.2(7)
C7 C6' C16' O3' -131.7(4)
C5 C6' C16' O3' 108.1(5)
C16' O3' C17' C18' 79.3(11)
